data_2016423
loop_
_publ_author_name
'Li-Ping Cao'
'Xiang-Gao Meng'
'Meng Gao'
'Neng-Fang She'
'An-Xin Wu'

_publ_section_title
;
 Two-dimensional hydrogen-bonded networks in two novel glycoluril
 derivatives
;
_journal_coeditor_code AV3132
_journal_issue 2
_journal_name_full 'Acta Crystallographica Section C'
_journal_page_first o69
_journal_page_last o72
_journal_paper_doi 10.1107/S0108270107067108
_journal_volume 64
_journal_year 2008
_chemical_formula_iupac 'C14 H21 N5 O6'
_chemical_formula_moiety 'C14 H21 N5 O6'
_chemical_formula_sum 'C14 H21 N5 O6'
_chemical_formula_weight 355.36
_chemical_name_systematic
;
6-ethyl-1,4-dioxo-2,2a,3,4,6,7-hexahydro-1H,5H-2,3,4a,6,7a-
pentaazacyclopenta[cd]indene-2a,7b-dicarboxylate
;
_space_group_IT_number 15
_symmetry_cell_setting monoclinic
_symmetry_space_group_name_Hall '-C 2yc'
_symmetry_space_group_name_H-M 'C 1 2/c 1'
_atom_sites_solution_hydrogens geom
_atom_sites_solution_primary direct
_atom_sites_solution_secondary difmap
_audit_creation_method SHELXL97
_cell_angle_alpha 90.00
_cell_angle_beta 119.4120(10)
_cell_angle_gamma 90.00
_cell_formula_units_Z 8
_cell_length_a 23.898(2)
_cell_length_b 10.4791(9)
_cell_length_c 15.9302(13)
_cell_measurement_reflns_used 2051
_cell_measurement_temperature 296(2)
_cell_measurement_theta_max 22.26
_cell_measurement_theta_min 2.18
_cell_volume 3475.2(5)
_computing_cell_refinement 'SMART (Bruker, 2001)'
_computing_data_collection 'SMART (Bruker, 2001)'
_computing_data_reduction 'SAINT-Plus (Bruker, 2001)'
_computing_molecular_graphics 'PLATON (Spek, 2003)'
_computing_publication_material 'PLATON (Spek, 2003)'
_computing_structure_refinement 'SHELXL97 (Sheldrick, 1997a)'
_computing_structure_solution 'SHELXS97 (Sheldrick, 1997a)'
_diffrn_ambient_temperature 296(2)
_diffrn_measured_fraction_theta_full 0.995
_diffrn_measured_fraction_theta_max 0.995
_diffrn_measurement_device_type 'Bruker SMART APEX CCD area-detector'
_diffrn_measurement_method '0.3\% wide \w exposures'
_diffrn_radiation_monochromator graphite
_diffrn_radiation_source 'fine focus sealed Siemens Mo tube'
_diffrn_radiation_type 'Mo k\a'
_diffrn_radiation_wavelength 0.71073
_diffrn_reflns_av_R_equivalents 0.0458
_diffrn_reflns_av_sigmaI/netI 0.0474
_diffrn_reflns_limit_h_max 28
_diffrn_reflns_limit_h_min -24
_diffrn_reflns_limit_k_max 12
_diffrn_reflns_limit_k_min -12
_diffrn_reflns_limit_l_max 18
_diffrn_reflns_limit_l_min -18
_diffrn_reflns_number 10973
_diffrn_reflns_theta_full 25.00
_diffrn_reflns_theta_max 25.00
_diffrn_reflns_theta_min 2.18
_exptl_absorpt_coefficient_mu 0.108
_exptl_absorpt_correction_T_max 0.9893
_exptl_absorpt_correction_T_min 0.9788
_exptl_absorpt_correction_type multi-scan
_exptl_absorpt_process_details '(SADABS; Sheldrick, 1996)'
_exptl_crystal_colour colourless
_exptl_crystal_density_diffrn 1.358
_exptl_crystal_density_method 'not measured'
_exptl_crystal_description block
_exptl_crystal_F_000 1504
_exptl_crystal_size_max 0.20
_exptl_crystal_size_mid 0.20
_exptl_crystal_size_min 0.10
_refine_diff_density_max 0.220
_refine_diff_density_min -0.405
_refine_ls_extinction_method none
_refine_ls_goodness_of_fit_ref 1.069
_refine_ls_hydrogen_treatment mixed
_refine_ls_matrix_type full
_refine_ls_number_parameters 236
_refine_ls_number_reflns 3061
_refine_ls_number_restraints 0
_refine_ls_restrained_S_all 1.069
_refine_ls_R_factor_all 0.1003
_refine_ls_R_factor_gt 0.0689
_refine_ls_shift/su_max 0.000
_refine_ls_shift/su_mean 0.000
_refine_ls_structure_factor_coef Fsqd
_refine_ls_weighting_details 'calc w = 1/[\s^2^(Fo^2^)+(0.0728P)^2^+4.4873P] where P=(Fo^2^+2Fc^2^)/3'
_refine_ls_weighting_scheme calc
_refine_ls_wR_factor_gt 0.1579
_refine_ls_wR_factor_ref 0.1723
_reflns_number_gt 2206
_reflns_number_total 3061
_reflns_threshold_expression I>2\s(I)
_cod_data_source_file av3132.cif
_cod_data_source_block I
_cod_original_sg_symbol_H-M 'C 2/c'
_cod_database_code 2016423
_cod_database_fobs_code 2016423

loop_
_symmetry_equiv_pos_as_xyz
'x, y, z'
'-x, y, -z+1/2'
'x+1/2, y+1/2, z'
'-x+1/2, y+1/2, -z+1/2'
'-x, -y, -z'
'x, -y, z-1/2'
'-x+1/2, -y+1/2, -z'
'x+1/2, -y+1/2, z-1/2'

loop_
_atom_site_type_symbol
_atom_site_label
_atom_site_fract_x
_atom_site_fract_y
_atom_site_fract_z
_atom_site_U_iso_or_equiv
_atom_site_adp_type
_atom_site_calc_flag
_atom_site_refinement_flags
_atom_site_occupancy
_atom_site_disorder_assembly
_atom_site_disorder_group
C C1 0.17081(14) 0.3335(3) 0.2399(2) 0.0357(7) Uani d . 1 . .
C C2 0.16144(14) -0.0151(3) 0.2027(2) 0.0417(8) Uani d . 1 . .
C C3 0.17397(14) 0.1757(3) 0.1383(2) 0.0369(7) Uani d . 1 . .
C C4 0.17494(15) 0.2013(3) 0.0443(2) 0.0450(8) Uani d . 1 A .
C C5 0.1455(3) 0.3511(6) -0.0811(4) 0.1038(18) Uani d . 1 A 1
H H5A 0.1715 0.4275 -0.0673 0.125 Uiso calc R 1 A 1
H H5B 0.1643 0.2854 -0.1022 0.125 Uiso calc R 1 A 1
C C6 0.0812(4) 0.3775(7) -0.1567(5) 0.157(3) Uani d . 1 A 1
H H6A 0.0558 0.3013 -0.1716 0.235 Uiso calc R 1 A 1
H H6B 0.0823 0.4061 -0.2131 0.235 Uiso calc R 1 A 1
H H6C 0.0626 0.4427 -0.1358 0.235 Uiso calc R 1 A 1
C C7 0.10693(13) 0.1752(2) 0.1334(2) 0.0352(7) Uani d . 1 . .
C C8 0.05016(15) 0.1789(3) 0.0301(2) 0.0432(8) Uani d . 1 . .
C C9 -0.04711(19) 0.2766(4) -0.0793(3) 0.0722(12) Uani d . 1 . .
H H9A -0.0754 0.2055 -0.0879 0.087 Uiso calc R 1 . .
H H9B -0.0341 0.2708 -0.1281 0.087 Uiso calc R 1 . .
C C10 -0.0806(3) 0.3966(5) -0.0894(4) 0.1050(17) Uani d . 1 . .
H H10A -0.0877 0.4077 -0.0355 0.158 Uiso calc R 1 . .
H H10B -0.1212 0.3954 -0.1480 0.158 Uiso calc R 1 . .
H H10C -0.0551 0.4660 -0.0915 0.158 Uiso calc R 1 . .
C C11 0.07313(14) 0.2671(3) 0.2454(2) 0.0414(8) Uani d . 1 . .
H H11A 0.0853 0.3351 0.2925 0.050 Uiso calc R 1 . .
H H11B 0.0278 0.2771 0.1994 0.050 Uiso calc R 1 . .
C C12 0.06719(16) 0.0436(3) 0.2241(3) 0.0485(8) Uani d . 1 . .
H H12A 0.0219 0.0485 0.1766 0.058 Uiso calc R 1 . .
H H12B 0.0748 -0.0383 0.2564 0.058 Uiso calc R 1 . .
C C13 0.14668(17) 0.1292(4) 0.3792(3) 0.0594(10) Uani d . 1 . .
H H13A 0.1791 0.1533 0.3623 0.071 Uiso calc R 1 . .
H H13B 0.1531 0.0399 0.3976 0.071 Uiso calc R 1 . .
C C14 0.1555(3) 0.2066(6) 0.4628(3) 0.1041(17) Uani d . 1 . .
H H14A 0.1538 0.2956 0.4474 0.156 Uiso calc R 1 . .
H H14B 0.1964 0.1873 0.5176 0.156 Uiso calc R 1 . .
H H14C 0.1219 0.1871 0.4774 0.156 Uiso calc R 1 . .
N N1 0.20655(13) 0.2775(2) 0.2060(2) 0.0437(7) Uani d . 1 . .
H H1 0.2470(17) 0.302(3) 0.222(2) 0.052 Uiso d . 1 . .
N N2 0.19845(13) 0.0500(2) 0.1748(2) 0.0454(7) Uani d . 1 . .
H H2 0.2345(17) 0.017(3) 0.175(2) 0.054 Uiso d . 1 . .
N N3 0.11016(11) 0.2801(2) 0.19456(17) 0.0345(6) Uani d . 1 . .
N N4 0.10575(11) 0.0516(2) 0.17482(19) 0.0398(6) Uani d . 1 . .
N N5 0.08274(12) 0.1450(2) 0.2943(2) 0.0446(7) Uani d . 1 . .
O O1 0.18833(10) 0.41850(19) 0.30059(16) 0.0477(6) Uani d . 1 . .
O O2 0.17362(10) -0.1192(2) 0.24359(18) 0.0548(6) Uani d . 1 . .
O O3 0.20115(14) 0.1339(3) 0.0142(2) 0.0730(8) Uani d . 1 . .
O O4 0.14544(13) 0.3091(2) 0.00594(18) 0.0666(7) Uani d . 1 . .
O O5 0.04553(12) 0.1026(2) -0.02871(18) 0.0681(8) Uani d . 1 . .
O O6 0.00918(10) 0.2715(2) 0.01628(16) 0.0523(6) Uani d . 1 . .

loop_
_atom_site_aniso_label
_atom_site_aniso_U_11
_atom_site_aniso_U_22
_atom_site_aniso_U_33
_atom_site_aniso_U_12
_atom_site_aniso_U_13
_atom_site_aniso_U_23
C1 0.0301(16) 0.0309(15) 0.0442(18) -0.0038(13) 0.0168(15) -0.0004(14)
C2 0.0300(17) 0.0315(16) 0.064(2) 0.0012(13) 0.0234(16) -0.0026(15)
C3 0.0285(16) 0.0304(15) 0.0528(19) -0.0008(12) 0.0206(15) -0.0027(13)
C4 0.0365(18) 0.0437(18) 0.057(2) -0.0048(15) 0.0242(17) -0.0041(16)
C5 0.104(4) 0.127(4) 0.106(4) 0.029(3) 0.070(4) 0.052(3)
C6 0.160(7) 0.186(7) 0.125(6) -0.021(6) 0.070(6) 0.033(5)
C7 0.0288(16) 0.0274(14) 0.0503(18) -0.0020(12) 0.0203(15) -0.0023(13)
C8 0.0307(17) 0.0372(16) 0.059(2) -0.0055(14) 0.0205(16) -0.0058(16)
C9 0.053(2) 0.081(3) 0.056(2) 0.012(2) 0.007(2) 0.006(2)
C10 0.084(4) 0.086(3) 0.101(4) 0.022(3) 0.012(3) 0.016(3)
C11 0.0341(17) 0.0364(16) 0.058(2) 0.0042(13) 0.0258(16) -0.0016(14)
C12 0.0385(19) 0.0353(16) 0.075(2) -0.0040(14) 0.0301(18) 0.0045(16)
C13 0.052(2) 0.066(2) 0.057(2) 0.0028(18) 0.0242(19) 0.0156(19)
C14 0.101(4) 0.135(5) 0.067(3) 0.015(3) 0.033(3) 0.003(3)
N1 0.0299(14) 0.0444(15) 0.0611(18) -0.0109(12) 0.0257(14) -0.0146(13)
N2 0.0342(15) 0.0330(13) 0.077(2) 0.0057(12) 0.0337(15) 0.0059(13)
N3 0.0300(13) 0.0263(11) 0.0485(14) -0.0007(10) 0.0203(12) -0.0014(11)
N4 0.0275(13) 0.0275(12) 0.0678(17) 0.0005(10) 0.0259(13) -0.0003(12)
N5 0.0358(15) 0.0433(15) 0.0600(18) 0.0016(12) 0.0276(14) 0.0059(13)
O1 0.0444(13) 0.0397(12) 0.0600(14) -0.0118(10) 0.0264(11) -0.0160(11)
O2 0.0442(14) 0.0327(11) 0.0909(18) 0.0078(10) 0.0358(13) 0.0141(12)
O3 0.085(2) 0.0712(17) 0.086(2) 0.0085(15) 0.0604(18) -0.0081(15)
O4 0.0718(18) 0.0664(16) 0.0748(18) 0.0185(14) 0.0463(15) 0.0265(14)
O5 0.0523(16) 0.0684(16) 0.0658(16) -0.0008(13) 0.0152(13) -0.0293(14)
O6 0.0377(13) 0.0538(13) 0.0491(14) 0.0078(11) 0.0088(11) 0.0011(11)

loop_
_atom_type_symbol
_atom_type_description
_atom_type_scat_dispersion_real
_atom_type_scat_dispersion_imag
_atom_type_scat_source
C C 0.0033 0.0016 'International Tables Vol C Tables 4.2.6.8 and 6.1.1.4'
H H 0.0000 0.0000 'International Tables Vol C Tables 4.2.6.8 and 6.1.1.4'
N N 0.0061 0.0033 'International Tables Vol C Tables 4.2.6.8 and 6.1.1.4'
O O 0.0106 0.0060 'International Tables Vol C Tables 4.2.6.8 and 6.1.1.4'

loop_
_geom_angle_atom_site_label_1
_geom_angle_atom_site_label_2
_geom_angle_atom_site_label_3
_geom_angle
O1 C1 N1 126.4(3)
O1 C1 N3 124.8(3)
N1 C1 N3 108.8(2)
O2 C2 N2 126.7(3)
O2 C2 N4 124.3(3)
N2 C2 N4 108.9(3)
N2 C3 N1 114.2(3)
N2 C3 C4 110.9(2)
N1 C3 C4 109.9(2)
N2 C3 C7 102.7(2)
N1 C3 C7 101.7(2)
C4 C3 C7 117.3(2)
O3 C4 O4 126.2(3)
O3 C4 C3 123.6(3)
O4 C4 C3 110.1(3)
C6 C5 O4 110.8(4)
C6 C5 H5A 109.5
O4 C5 H5A 109.5
C6 C5 H5B 109.5
O4 C5 H5B 109.5
H5A C5 H5B 108.1
N3 C7 N4 112.1(2)
N3 C7 C8 115.5(2)
N4 C7 C8 107.7(2)
N3 C7 C3 104.5(2)
N4 C7 C3 103.1(2)
C8 C7 C3 113.4(2)
O5 C8 O6 125.9(3)
O5 C8 C7 121.1(3)
O6 C8 C7 113.0(3)
O6 C9 C10 108.8(4)
O6 C9 H9A 109.9
C10 C9 H9A 109.9
O6 C9 H9B 109.9
C10 C9 H9B 109.9
H9A C9 H9B 108.3
C9 C10 H10A 109.5
C9 C10 H10B 109.5
H10A C10 H10B 109.5
C9 C10 H10C 109.5
H10A C10 H10C 109.5
H10B C10 H10C 109.5
N5 C11 N3 113.4(2)
N5 C11 H11A 108.9
N3 C11 H11A 108.9
N5 C11 H11B 108.9
N3 C11 H11B 108.9
H11A C11 H11B 107.7
N5 C12 N4 112.1(2)
N5 C12 H12A 109.2
N4 C12 H12A 109.2
N5 C12 H12B 109.2
N4 C12 H12B 109.2
H12A C12 H12B 107.9
N5 C13 C14 112.9(3)
N5 C13 H13A 109.0
C14 C13 H13A 109.0
N5 C13 H13B 109.0
C14 C13 H13B 109.0
H13A C13 H13B 107.8
C13 C14 H14A 109.5
C13 C14 H14B 109.5
H14A C14 H14B 109.5
C13 C14 H14C 109.5
H14A C14 H14C 109.5
H14B C14 H14C 109.5
C1 N1 C3 114.0(2)
C1 N1 H1 124(2)
C3 N1 H1 122(2)
C2 N2 C3 113.0(2)
C2 N2 H2 125(2)
C3 N2 H2 122(2)
C1 N3 C7 110.8(2)
C1 N3 C11 120.7(2)
C7 N3 C11 117.0(2)
C2 N4 C7 111.6(2)
C2 N4 C12 123.9(3)
C7 N4 C12 116.5(2)
C12 N5 C11 108.5(2)
C12 N5 C13 112.5(3)
C11 N5 C13 114.2(2)
C4 O4 C5 116.9(3)
C8 O6 C9 115.5(3)

loop_
_geom_bond_atom_site_label_1
_geom_bond_atom_site_label_2
_geom_bond_distance
_geom_bond_publ_flag
C1 O1 1.226(3) ?
C1 N1 1.349(4) yes
C1 N3 1.381(4) yes
C2 O2 1.230(3) ?
C2 N2 1.353(4) yes
C2 N4 1.370(4) yes
C3 N2 1.443(4) yes
C3 N1 1.443(4) yes
C3 C4 1.532(5) ?
C3 C7 1.565(4) ?
C4 O3 1.190(4) ?
C4 O4 1.313(4) ?
C5 C6 1.439(8) ?
C5 O4 1.455(5) ?
C5 H5A 0.9700 ?
C5 H5B 0.9700 ?
C6 H6A 0.9600 ?
C6 H6B 0.9600 ?
C6 H6C 0.9600 ?
C7 N3 1.446(3) yes
C7 N4 1.460(3) yes
C7 C8 1.536(4) ?
C8 O5 1.194(4) ?
C8 O6 1.318(4) ?
C9 O6 1.456(4) ?
C9 C10 1.457(6) ?
C9 H9A 0.9700 ?
C9 H9B 0.9700 ?
C10 H10A 0.9600 ?
C10 H10B 0.9600 ?
C10 H10C 0.9600 ?
C11 N5 1.456(4) yes
C11 N3 1.470(4) yes
C11 H11A 0.9700 ?
C11 H11B 0.9700 ?
C12 N5 1.452(4) yes
C12 N4 1.478(4) yes
C12 H12A 0.9700 ?
C12 H12B 0.9700 ?
C13 N5 1.470(4) yes
C13 C14 1.483(6) ?
C13 H13A 0.9700 ?
C13 H13B 0.9700 ?
C14 H14A 0.9600 ?
C14 H14B 0.9600 ?
C14 H14C 0.9600 ?
N1 H1 0.91(3) ?
N2 H2 0.93(3) ?

loop_
_geom_hbond_atom_site_label_D
_geom_hbond_atom_site_label_H
_geom_hbond_atom_site_label_A
_geom_hbond_site_symmetry_A
_geom_hbond_distance_DH
_geom_hbond_distance_HA
_geom_hbond_distance_DA
_geom_hbond_angle_DHA
_geom_hbond_publ_flag
N2 H2 O1 4_545 0.93(3) 1.98(4) 2.886(3) 166(3) yes
N1 H1 O2 4 0.91(3) 1.89(4) 2.786(3) 170(3) yes
C13 H13B O3 6_556 0.97 2.45 3.342(4) 153 yes

loop_
_geom_torsion_atom_site_label_1
_geom_torsion_atom_site_label_2
_geom_torsion_atom_site_label_3
_geom_torsion_atom_site_label_4
_geom_torsion
_geom_torsion_publ_flag
N2 C3 C4 O3 -10.3(4) ?
N1 C3 C4 O3 116.9(3) ?
C7 C3 C4 O3 -127.7(3) ?
N2 C3 C4 O4 172.3(3) ?
N1 C3 C4 O4 -60.5(3) ?
C7 C3 C4 O4 54.9(3) ?
N2 C3 C7 N3 121.3(2) ?
N1 C3 C7 N3 2.9(3) yes
C4 C3 C7 N3 -116.9(3) ?
N2 C3 C7 N4 4.0(3) ?
N1 C3 C7 N4 -114.4(2) ?
C4 C3 C7 N4 125.8(3) ?
N2 C3 C7 C8 -112.2(3) ?
N1 C3 C7 C8 129.4(2) ?
C4 C3 C7 C8 9.6(3) yes
N3 C7 C8 O5 174.2(3) ?
N4 C7 C8 O5 -59.8(4) ?
C3 C7 C8 O5 53.7(4) ?
N3 C7 C8 O6 -6.6(4) ?
N4 C7 C8 O6 119.5(3) ?
C3 C7 C8 O6 -127.1(3) ?
O1 C1 N1 C3 177.1(3) ?
N3 C1 N1 C3 -3.3(3) ?
N2 C3 N1 C1 -109.7(3) ?
C4 C3 N1 C1 125.0(3) ?
C7 C3 N1 C1 0.1(3) ?
O2 C2 N2 C3 -173.6(3) ?
N4 C2 N2 C3 8.7(4) ?
N1 C3 N2 C2 101.4(3) ?
C4 C3 N2 C2 -133.9(3) ?
C7 C3 N2 C2 -7.8(3) ?
O1 C1 N3 C7 -175.1(3) ?
N1 C1 N3 C7 5.3(3) ?
O1 C1 N3 C11 -32.9(4) ?
N1 C1 N3 C11 147.5(3) ?
N4 C7 N3 C1 105.9(3) ?
C8 C7 N3 C1 -130.3(3) ?
C3 C7 N3 C1 -5.0(3) ?
N4 C7 N3 C11 -37.8(3) ?
C8 C7 N3 C11 86.0(3) ?
C3 C7 N3 C11 -148.8(2) ?
N5 C11 N3 C1 -91.8(3) ?
N5 C11 N3 C7 48.2(3) ?
O2 C2 N4 C7 176.6(3) ?
N2 C2 N4 C7 -5.7(4) ?
O2 C2 N4 C12 28.9(5) ?
N2 C2 N4 C12 -153.3(3) ?
N3 C7 N4 C2 -111.0(3) ?
C8 C7 N4 C2 120.9(3) ?
C3 C7 N4 C2 0.8(3) ?
N3 C7 N4 C12 39.2(3) ?
C8 C7 N4 C12 -88.8(3) ?
C3 C7 N4 C12 151.0(3) ?
N5 C12 N4 C2 95.4(3) ?
N5 C12 N4 C7 -50.8(4) ?
N4 C12 N5 C11 57.0(3) ?
N4 C12 N5 C13 -70.4(3) ?
N3 C11 N5 C12 -56.0(3) ?
N3 C11 N5 C13 70.4(3) ?
C14 C13 N5 C12 -162.6(3) ?
C14 C13 N5 C11 73.0(4) ?
O3 C4 O4 C5 -0.8(6) ?
C3 C4 O4 C5 176.5(4) ?
C6 C5 O4 C4 127.1(5) ?
O5 C8 O6 C9 1.6(5) ?
C7 C8 O6 C9 -177.6(3) ?
C10 C9 O6 C8 -168.8(4) ?
